data_1545000
loop_
_publ_author_name
'Erker, Gerhard'
'Wang, Tongdao'
'Wang, Long'
'Daniliuc, Constantin Gabriel'
'Samigullin, Kamil'
'Wagner, Matthias'
'Kehr, Gerald'

_publ_section_title
;
 CO/CO and NO/NO Coupling at a Hidden Frustrated Lewis Pair Template
;
_journal_name_full 'Chem. Sci.'
_journal_paper_doi 10.1039/C6SC04459J
_journal_year 2017
_chemical_formula_sum 'C32 H30 B F10 N'
_chemical_formula_weight 629.38
_chemical_name_systematic
; 
 ? 
;
_space_group_IT_number 2
_symmetry_cell_setting triclinic
_symmetry_space_group_name_Hall '-P 1'
_symmetry_space_group_name_H-M 'P -1'
_atom_sites_solution_hydrogens geom
_atom_sites_solution_primary direct
_atom_sites_solution_secondary difmap
_audit_creation_method SHELXL-97
_audit_update_record
;
2016-09-27 deposited with the CCDC.
2017-01-04 downloaded from the CCDC.
;
_cell_angle_alpha 93.564(1)
_cell_angle_beta 101.334(1)
_cell_angle_gamma 106.008(1)
_cell_formula_units_Z 2
_cell_length_a 10.9697(2)
_cell_length_b 11.2538(2)
_cell_length_c 13.9662(4)
_cell_measurement_reflns_used 4498
_cell_measurement_temperature 223(2)
_cell_measurement_theta_max 28.28
_cell_measurement_theta_min 4.08
_cell_volume 1612.53(6)
_computing_cell_refinement 'Collect (Nonius B.V., 1998)'
_computing_data_collection 'Collect (Nonius B.V., 1998)'
_computing_data_reduction 'Denzo-SMN (Otwinowski & Minor, 1997)'
_computing_molecular_graphics 'XP (BrukerAXS, 2000)'
_computing_publication_material 'SHELXL-97 (Sheldrick, 1997)'
_computing_structure_refinement 'SHELXL-97 (Sheldrick, 1997)'
_computing_structure_solution 'SHELXS-97 (Sheldrick, 1990)'
_diffrn_ambient_temperature 223(2)
_diffrn_measured_fraction_theta_full 0.967
_diffrn_measured_fraction_theta_max 0.967
_diffrn_measurement_device_type 'Nonius KappaCCD APEXII'
_diffrn_measurement_method '\w and \f scans'
_diffrn_radiation_monochromator 'Montel mirror'
_diffrn_radiation_source 'rotating anode Nonius FR591'
_diffrn_radiation_type MoK\a
_diffrn_radiation_wavelength 0.71073
_diffrn_reflns_av_R_equivalents 0.040
_diffrn_reflns_av_sigmaI/netI 0.0462
_diffrn_reflns_limit_h_max 14
_diffrn_reflns_limit_h_min -14
_diffrn_reflns_limit_k_max 14
_diffrn_reflns_limit_k_min -14
_diffrn_reflns_limit_l_max 18
_diffrn_reflns_limit_l_min -18
_diffrn_reflns_number 16999
_diffrn_reflns_theta_full 28.30
_diffrn_reflns_theta_max 28.30
_diffrn_reflns_theta_min 4.25
_exptl_absorpt_coefficient_mu 0.115
_exptl_absorpt_correction_T_max 0.9943
_exptl_absorpt_correction_T_min 0.9852
_exptl_absorpt_correction_type multi-scan
_exptl_absorpt_process_details 'Denzo (Otwinowski, Borek, Majewski & Minor, 2003)'
_exptl_crystal_colour colourless
_exptl_crystal_density_diffrn 1.296
_exptl_crystal_density_method 'not measured'
_exptl_crystal_description plate
_exptl_crystal_F_000 648
_exptl_crystal_size_max 0.13
_exptl_crystal_size_mid 0.12
_exptl_crystal_size_min 0.05
_refine_diff_density_max 0.244
_refine_diff_density_min -0.204
_refine_diff_density_rms 0.047
_refine_ls_extinction_method none
_refine_ls_goodness_of_fit_ref 1.052
_refine_ls_hydrogen_treatment mixed
_refine_ls_matrix_type full
_refine_ls_number_parameters 406
_refine_ls_number_reflns 7754
_refine_ls_number_restraints 0
_refine_ls_restrained_S_all 1.052
_refine_ls_R_factor_all 0.0871
_refine_ls_R_factor_gt 0.0639
_refine_ls_shift/su_max 0.000
_refine_ls_shift/su_mean 0.000
_refine_ls_structure_factor_coef Fsqd
_refine_ls_weighting_details 'calc w=1/[\s^2^(Fo^2^)+(0.0382P)^2^+1.2802P] where P=(Fo^2^+2Fc^2^)/3'
_refine_ls_weighting_scheme calc
_refine_ls_wR_factor_gt 0.1390
_refine_ls_wR_factor_ref 0.1502
_reflns_number_gt 5594
_reflns_number_total 7754
_reflns_threshold_expression >2sigma(I)
_cod_data_source_file c6sc04459j2.cif
_cod_data_source_block erk8384
_cod_original_sg_symbol_H-M P-1
_cod_database_code 1545000

loop_
_symmetry_equiv_pos_as_xyz
'x, y, z'
'-x, -y, -z'

loop_
_atom_site_label
_atom_site_type_symbol
_atom_site_fract_x
_atom_site_fract_y
_atom_site_fract_z
_atom_site_U_iso_or_equiv
_atom_site_adp_type
_atom_site_occupancy
_atom_site_symmetry_multiplicity
_atom_site_calc_flag
_atom_site_refinement_flags
N1 N 0.71073(16) 0.66786(17) 0.32651(13) 0.0320(4) Uani 1 1 d .
H1 H 0.714(2) 0.592(2) 0.3488(16) 0.029(5) Uiso 1 1 d .
C1 C 0.56597(19) 0.6433(2) 0.27741(15) 0.0330(4) Uani 1 1 d .
H1A H 0.5255 0.6803 0.3233 0.040 Uiso 1 1 calc R
H1B H 0.5609 0.6876 0.2192 0.040 Uiso 1 1 calc R
C2 C 0.48480(19) 0.50713(19) 0.24571(15) 0.0316(4) Uani 1 1 d .
H2 H 0.5085 0.4759 0.1863 0.038 Uiso 1 1 calc R
C3 C 0.5085(2) 0.4248(2) 0.32621(17) 0.0417(5) Uani 1 1 d .
H3A H 0.5980 0.4229 0.3378 0.063 Uiso 1 1 calc R
H3B H 0.4506 0.3410 0.3055 0.063 Uiso 1 1 calc R
H3C H 0.4918 0.4583 0.3864 0.063 Uiso 1 1 calc R
C4 C 0.2989(2) 0.5628(2) 0.31320(15) 0.0345(4) Uani 1 1 d .
C5 C 0.2892(2) 0.6144(2) 0.38845(16) 0.0369(5) Uani 1 1 d .
C11 C 0.8033(2) 0.6873(2) 0.25315(18) 0.0424(5) Uani 1 1 d .
C12 C 0.9422(2) 0.7080(3) 0.3132(2) 0.0495(6) Uani 1 1 d .
H12A H 0.9478 0.6305 0.3396 0.059 Uiso 1 1 calc R
H12B H 1.0024 0.7262 0.2689 0.059 Uiso 1 1 calc R
C13 C 0.9863(2) 0.8122(3) 0.3975(2) 0.0509(6) Uani 1 1 d .
H13A H 1.0761 0.8213 0.4315 0.061 Uiso 1 1 calc R
H13B H 0.9829 0.8910 0.3726 0.061 Uiso 1 1 calc R
C14 C 0.8968(2) 0.7804(2) 0.46785(18) 0.0459(5) Uani 1 1 d .
H14A H 0.9255 0.8473 0.5230 0.055 Uiso 1 1 calc R
H14B H 0.9054 0.7039 0.4945 0.055 Uiso 1 1 calc R
C15 C 0.7532(2) 0.7621(2) 0.42258(16) 0.0387(5) Uani 1 1 d .
C16 C 0.7944(3) 0.7953(3) 0.19479(19) 0.0528(6) Uani 1 1 d .
H16A H 0.8493 0.8010 0.1476 0.079 Uiso 1 1 calc R
H16B H 0.8232 0.8722 0.2393 0.079 Uiso 1 1 calc R
H16C H 0.7050 0.7817 0.1602 0.079 Uiso 1 1 calc R
C17 C 0.7637(2) 0.5673(3) 0.18312(19) 0.0496(6) Uani 1 1 d .
H17A H 0.8297 0.5693 0.1456 0.074 Uiso 1 1 calc R
H17B H 0.6813 0.5593 0.1385 0.074 Uiso 1 1 calc R
H17C H 0.7549 0.4968 0.2206 0.074 Uiso 1 1 calc R
C18 C 0.6738(3) 0.7009(3) 0.49450(17) 0.0488(6) Uani 1 1 d .
H18A H 0.6837 0.6186 0.5014 0.073 Uiso 1 1 calc R
H18B H 0.5827 0.6938 0.4696 0.073 Uiso 1 1 calc R
H18C H 0.7046 0.7515 0.5581 0.073 Uiso 1 1 calc R
C19 C 0.7268(3) 0.8849(2) 0.4020(2) 0.0497(6) Uani 1 1 d .
H19A H 0.7381 0.9354 0.4638 0.074 Uiso 1 1 calc R
H19B H 0.6384 0.8686 0.3643 0.074 Uiso 1 1 calc R
H19C H 0.7872 0.9289 0.3648 0.074 Uiso 1 1 calc R
B1 B 0.3270(2) 0.5005(2) 0.21750(17) 0.0317(5) Uani 1 1 d .
C21 C 0.24042(19) 0.3518(2) 0.18808(15) 0.0325(4) Uani 1 1 d .
F22 F 0.34298(14) 0.33497(13) 0.05564(10) 0.0497(4) Uani 1 1 d .
C22 C 0.2598(2) 0.2801(2) 0.11087(16) 0.0368(5) Uani 1 1 d .
F23 F 0.22614(16) 0.09125(14) 0.01068(11) 0.0589(4) Uani 1 1 d .
C23 C 0.1992(2) 0.1548(2) 0.08425(17) 0.0418(5) Uani 1 1 d .
F24 F 0.05293(17) -0.02993(14) 0.11198(13) 0.0671(5) Uani 1 1 d .
C24 C 0.1113(2) 0.0929(2) 0.13549(19) 0.0467(6) Uani 1 1 d .
F25 F -0.00173(16) 0.10047(15) 0.26164(13) 0.0650(5) Uani 1 1 d .
C25 C 0.0857(2) 0.1589(2) 0.21108(18) 0.0432(5) Uani 1 1 d .
F26 F 0.11420(14) 0.34011(14) 0.30989(10) 0.0504(4) Uani 1 1 d .
C26 C 0.1484(2) 0.2846(2) 0.23559(16) 0.0374(5) Uani 1 1 d .
C31 C 0.28149(19) 0.57370(19) 0.12333(14) 0.0311(4) Uani 1 1 d .
F32 F 0.07733(12) 0.54616(14) 0.16582(10) 0.0484(3) Uani 1 1 d .
C32 C 0.1596(2) 0.5929(2) 0.10733(16) 0.0372(5) Uani 1 1 d .
F33 F -0.00532(14) 0.67283(17) 0.02580(12) 0.0622(4) Uani 1 1 d .
C33 C 0.1130(2) 0.6563(2) 0.03478(18) 0.0445(5) Uani 1 1 d .
F34 F 0.14589(18) 0.76522(19) -0.10162(13) 0.0746(5) Uani 1 1 d .
C34 C 0.1889(3) 0.7025(2) -0.02977(18) 0.0482(6) Uani 1 1 d .
F35 F 0.38311(16) 0.72772(17) -0.08320(11) 0.0633(4) Uani 1 1 d .
C35 C 0.3090(2) 0.6844(2) -0.02005(16) 0.0428(5) Uani 1 1 d .
F36 F 0.47008(13) 0.60596(14) 0.05693(10) 0.0466(3) Uani 1 1 d .
C36 C 0.3513(2) 0.6207(2) 0.05474(15) 0.0352(4) Uani 1 1 d .
C41 C 0.2700(2) 0.6676(2) 0.47872(15) 0.0360(5) Uani 1 1 d .
C42 C 0.3501(3) 0.7814(2) 0.52769(19) 0.0469(6) Uani 1 1 d .
H42 H 0.4179 0.8273 0.5007 0.056 Uiso 1 1 calc R
C43 C 0.3317(3) 0.8284(3) 0.6162(2) 0.0594(7) Uani 1 1 d .
H43 H 0.3878 0.9053 0.6491 0.071 Uiso 1 1 calc R
C44 C 0.2321(3) 0.7636(3) 0.65605(19) 0.0601(8) Uani 1 1 d .
H44 H 0.2195 0.7962 0.7157 0.072 Uiso 1 1 calc R
C45 C 0.1511(3) 0.6508(3) 0.60833(19) 0.0535(7) Uani 1 1 d .
H45 H 0.0826 0.6064 0.6353 0.064 Uiso 1 1 calc R
C46 C 0.1699(2) 0.6022(2) 0.52087(17) 0.0424(5) Uani 1 1 d .
H46 H 0.1146 0.5243 0.4893 0.051 Uiso 1 1 calc R

loop_
_atom_site_aniso_label
_atom_site_aniso_U_11
_atom_site_aniso_U_22
_atom_site_aniso_U_33
_atom_site_aniso_U_23
_atom_site_aniso_U_13
_atom_site_aniso_U_12
N1 0.0292(9) 0.0342(9) 0.0318(9) 0.0052(7) 0.0052(7) 0.0091(7)
C1 0.0260(9) 0.0401(11) 0.0323(10) 0.0079(8) 0.0056(8) 0.0084(8)
C2 0.0267(9) 0.0371(11) 0.0314(10) 0.0057(8) 0.0069(8) 0.0097(8)
C3 0.0330(11) 0.0462(13) 0.0432(12) 0.0143(10) 0.0015(9) 0.0102(10)
C4 0.0287(10) 0.0424(11) 0.0322(10) 0.0059(9) 0.0066(8) 0.0098(9)
C5 0.0351(11) 0.0438(12) 0.0335(11) 0.0062(9) 0.0090(9) 0.0131(9)
C11 0.0311(11) 0.0510(13) 0.0442(13) 0.0046(10) 0.0151(10) 0.0059(10)
C12 0.0297(11) 0.0614(16) 0.0528(15) 0.0001(12) 0.0093(10) 0.0072(11)
C13 0.0316(12) 0.0561(15) 0.0553(15) 0.0043(12) 0.0009(11) 0.0040(11)
C14 0.0402(12) 0.0492(13) 0.0396(12) 0.0000(10) -0.0038(10) 0.0091(10)
C15 0.0378(11) 0.0434(12) 0.0324(11) 0.0021(9) 0.0022(9) 0.0125(9)
C16 0.0490(14) 0.0598(16) 0.0427(13) 0.0188(12) 0.0130(11) 0.0000(12)
C17 0.0367(12) 0.0661(16) 0.0442(13) -0.0055(12) 0.0154(11) 0.0107(11)
C18 0.0480(14) 0.0641(16) 0.0333(12) 0.0042(11) 0.0077(10) 0.0164(12)
C19 0.0511(14) 0.0435(13) 0.0512(14) -0.0021(11) 0.0019(11) 0.0172(11)
B1 0.0279(11) 0.0381(12) 0.0289(11) 0.0059(9) 0.0072(9) 0.0088(9)
C21 0.0270(10) 0.0415(11) 0.0290(10) 0.0070(8) 0.0047(8) 0.0104(8)
F22 0.0523(8) 0.0498(8) 0.0451(8) -0.0009(6) 0.0248(7) 0.0037(6)
C22 0.0327(11) 0.0440(12) 0.0321(10) 0.0065(9) 0.0086(9) 0.0074(9)
F23 0.0714(10) 0.0501(8) 0.0518(9) -0.0080(7) 0.0165(8) 0.0134(7)
C23 0.0442(12) 0.0448(13) 0.0342(11) 0.0013(9) 0.0056(10) 0.0127(10)
F24 0.0711(11) 0.0415(8) 0.0737(11) 0.0022(8) 0.0129(9) -0.0043(7)
C24 0.0450(13) 0.0364(12) 0.0496(14) 0.0071(10) 0.0043(11) 0.0015(10)
F25 0.0607(10) 0.0594(10) 0.0690(11) 0.0171(8) 0.0298(9) -0.0045(8)
C25 0.0343(11) 0.0466(13) 0.0431(13) 0.0141(10) 0.0091(10) 0.0007(10)
F26 0.0470(8) 0.0587(9) 0.0463(8) 0.0054(7) 0.0245(7) 0.0069(7)
C26 0.0293(10) 0.0471(12) 0.0344(11) 0.0050(9) 0.0063(8) 0.0096(9)
C31 0.0303(10) 0.0348(10) 0.0267(9) 0.0016(8) 0.0037(8) 0.0093(8)
F32 0.0335(7) 0.0708(9) 0.0465(8) 0.0131(7) 0.0135(6) 0.0196(6)
C32 0.0326(11) 0.0442(12) 0.0349(11) 0.0018(9) 0.0063(9) 0.0133(9)
F33 0.0439(8) 0.0847(12) 0.0664(10) 0.0190(9) 0.0029(7) 0.0367(8)
C33 0.0367(12) 0.0518(14) 0.0454(13) 0.0038(11) 0.0001(10) 0.0203(10)
F34 0.0756(12) 0.0972(13) 0.0598(10) 0.0388(10) 0.0041(9) 0.0409(10)
C34 0.0521(14) 0.0557(15) 0.0378(12) 0.0143(11) -0.0012(11) 0.0236(12)
F35 0.0645(10) 0.0864(12) 0.0458(9) 0.0314(8) 0.0199(8) 0.0229(9)
C35 0.0469(13) 0.0505(13) 0.0301(11) 0.0111(10) 0.0074(10) 0.0123(11)
F36 0.0380(7) 0.0712(9) 0.0380(7) 0.0170(6) 0.0152(6) 0.0212(7)
C36 0.0333(10) 0.0444(12) 0.0293(10) 0.0041(9) 0.0060(8) 0.0142(9)
C41 0.0365(11) 0.0430(12) 0.0299(10) 0.0014(9) 0.0027(8) 0.0178(9)
C42 0.0478(14) 0.0428(13) 0.0486(14) 0.0010(11) 0.0063(11) 0.0149(11)
C43 0.0677(18) 0.0523(15) 0.0522(16) -0.0151(12) -0.0032(14) 0.0242(14)
C44 0.076(2) 0.082(2) 0.0356(13) -0.0036(13) 0.0103(13) 0.0492(17)
C45 0.0532(15) 0.0780(19) 0.0421(13) 0.0107(13) 0.0180(12) 0.0341(14)
C46 0.0390(12) 0.0551(14) 0.0354(11) 0.0042(10) 0.0085(9) 0.0175(11)

loop_
_atom_type_symbol
_atom_type_description
_atom_type_scat_dispersion_real
_atom_type_scat_dispersion_imag
_atom_type_scat_source
C C 0.0033 0.0016 'International Tables Vol C Tables 4.2.6.8 and 6.1.1.4'
H H 0.0000 0.0000 'International Tables Vol C Tables 4.2.6.8 and 6.1.1.4'
B B 0.0013 0.0007 'International Tables Vol C Tables 4.2.6.8 and 6.1.1.4'
N N 0.0061 0.0033 'International Tables Vol C Tables 4.2.6.8 and 6.1.1.4'
F F 0.0171 0.0103 'International Tables Vol C Tables 4.2.6.8 and 6.1.1.4'

loop_
_geom_angle_atom_site_label_1
_geom_angle_atom_site_label_2
_geom_angle_atom_site_label_3
_geom_angle
C1 N1 C11 114.24(16)
C1 N1 C15 112.00(16)
C11 N1 C15 117.26(16)
C1 N1 H1 103.6(14)
C11 N1 H1 103.5(13)
C15 N1 H1 104.2(13)
C2 C1 N1 116.96(17)
C2 C1 H1A 108.1
N1 C1 H1A 108.1
C2 C1 H1B 108.1
N1 C1 H1B 108.1
H1A C1 H1B 107.3
C3 C2 C1 111.92(18)
C3 C2 B1 109.95(16)
C1 C2 B1 108.63(16)
C3 C2 H2 108.8
C1 C2 H2 108.8
B1 C2 H2 108.8
C2 C3 H3A 109.5
C2 C3 H3B 109.5
H3A C3 H3B 109.5
C2 C3 H3C 109.5
H3A C3 H3C 109.5
H3B C3 H3C 109.5
C5 C4 B1 174.3(2)
C4 C5 C41 175.7(2)
C16 C11 C17 109.6(2)
C16 C11 C12 111.2(2)
C17 C11 C12 108.8(2)
C16 C11 N1 112.20(19)
C17 C11 N1 107.26(18)
C12 C11 N1 107.61(19)
C13 C12 C11 114.5(2)
C13 C12 H12A 108.6
C11 C12 H12A 108.6
C13 C12 H12B 108.6
C11 C12 H12B 108.6
H12A C12 H12B 107.6
C14 C13 C12 108.3(2)
C14 C13 H13A 110.0
C12 C13 H13A 110.0
C14 C13 H13B 110.0
C12 C13 H13B 110.0
H13A C13 H13B 108.4
C13 C14 C15 114.8(2)
C13 C14 H14A 108.6
C15 C14 H14A 108.6
C13 C14 H14B 108.6
C15 C14 H14B 108.6
H14A C14 H14B 107.5
C19 C15 C14 111.7(2)
C19 C15 C18 110.1(2)
C14 C15 C18 107.91(19)
C19 C15 N1 111.14(18)
C14 C15 N1 109.09(18)
C18 C15 N1 106.62(18)
C11 C16 H16A 109.5
C11 C16 H16B 109.5
H16A C16 H16B 109.5
C11 C16 H16C 109.5
H16A C16 H16C 109.5
H16B C16 H16C 109.5
C11 C17 H17A 109.5
C11 C17 H17B 109.5
H17A C17 H17B 109.5
C11 C17 H17C 109.5
H17A C17 H17C 109.5
H17B C17 H17C 109.5
C15 C18 H18A 109.5
C15 C18 H18B 109.5
H18A C18 H18B 109.5
C15 C18 H18C 109.5
H18A C18 H18C 109.5
H18B C18 H18C 109.5
C15 C19 H19A 109.5
C15 C19 H19B 109.5
H19A C19 H19B 109.5
C15 C19 H19C 109.5
H19A C19 H19C 109.5
H19B C19 H19C 109.5
C4 B1 C21 112.37(17)
C4 B1 C31 108.00(17)
C21 B1 C31 106.42(16)
C4 B1 C2 106.03(17)
C21 B1 C2 107.92(17)
C31 B1 C2 116.24(16)
C22 C21 C26 113.09(19)
C22 C21 B1 120.19(17)
C26 C21 B1 126.69(18)
F22 C22 C23 115.79(19)
F22 C22 C21 119.32(19)
C23 C22 C21 124.9(2)
F23 C23 C22 121.3(2)
F23 C23 C24 119.4(2)
C22 C23 C24 119.3(2)
F24 C24 C25 121.1(2)
F24 C24 C23 120.3(2)
C25 C24 C23 118.7(2)
F25 C25 C24 119.8(2)
F25 C25 C26 119.9(2)
C24 C25 C26 120.3(2)
F26 C26 C25 115.15(19)
F26 C26 C21 121.2(2)
C25 C26 C21 123.7(2)
C36 C31 C32 112.77(19)
C36 C31 B1 127.80(18)
C32 C31 B1 119.43(18)
F32 C32 C33 115.63(19)
F32 C32 C31 119.44(19)
C33 C32 C31 124.9(2)
F33 C33 C32 121.0(2)
F33 C33 C34 119.9(2)
C32 C33 C34 119.0(2)
F34 C34 C35 120.3(2)
F34 C34 C33 120.4(2)
C35 C34 C33 119.3(2)
F35 C35 C34 119.8(2)
F35 C35 C36 121.0(2)
C34 C35 C36 119.2(2)
F36 C36 C35 114.53(19)
F36 C36 C31 120.72(19)
C35 C36 C31 124.7(2)
C42 C41 C46 118.0(2)
C42 C41 C5 122.1(2)
C46 C41 C5 119.9(2)
C41 C42 C43 120.8(3)
C41 C42 H42 119.6
C43 C42 H42 119.6
C44 C43 C42 120.5(3)
C44 C43 H43 119.8
C42 C43 H43 119.8
C45 C44 C43 119.7(2)
C45 C44 H44 120.2
C43 C44 H44 120.2
C44 C45 C46 120.3(3)
C44 C45 H45 119.9
C46 C45 H45 119.9
C45 C46 C41 120.8(2)
C45 C46 H46 119.6
C41 C46 H46 119.6

loop_
_geom_bond_atom_site_label_1
_geom_bond_atom_site_label_2
_geom_bond_distance
N1 C1 1.541(3)
N1 C11 1.563(3)
N1 C15 1.564(3)
N1 H1 0.93(2)
C1 C2 1.532(3)
C1 H1A 0.9800
C1 H1B 0.9800
C2 C3 1.529(3)
C2 B1 1.677(3)
C2 H2 0.9900
C3 H3A 0.9700
C3 H3B 0.9700
C3 H3C 0.9700
C4 C5 1.206(3)
C4 B1 1.593(3)
C5 C41 1.439(3)
C11 C16 1.520(4)
C11 C17 1.521(3)
C11 C12 1.535(3)
C12 C13 1.513(4)
C12 H12A 0.9800
C12 H12B 0.9800
C13 C14 1.511(4)
C13 H13A 0.9800
C13 H13B 0.9800
C14 C15 1.529(3)
C14 H14A 0.9800
C14 H14B 0.9800
C15 C19 1.521(3)
C15 C18 1.530(3)
C16 H16A 0.9700
C16 H16B 0.9700
C16 H16C 0.9700
C17 H17A 0.9700
C17 H17B 0.9700
C17 H17C 0.9700
C18 H18A 0.9700
C18 H18B 0.9700
C18 H18C 0.9700
C19 H19A 0.9700
C19 H19B 0.9700
C19 H19C 0.9700
B1 C21 1.660(3)
B1 C31 1.662(3)
C21 C22 1.391(3)
C21 C26 1.391(3)
F22 C22 1.355(2)
C22 C23 1.374(3)
F23 C23 1.342(3)
C23 C24 1.375(3)
F24 C24 1.342(3)
C24 C25 1.370(4)
F25 C25 1.352(3)
C25 C26 1.380(3)
F26 C26 1.345(2)
C31 C36 1.382(3)
C31 C32 1.390(3)
F32 C32 1.356(2)
C32 C33 1.373(3)
F33 C33 1.344(3)
C33 C34 1.375(4)
F34 C34 1.347(3)
C34 C35 1.370(3)
F35 C35 1.339(3)
C35 C36 1.381(3)
F36 C36 1.353(2)
C41 C42 1.383(3)
C41 C46 1.399(3)
C42 C43 1.387(4)
C42 H42 0.9400
C43 C44 1.373(4)
C43 H43 0.9400
C44 C45 1.373(4)
C44 H44 0.9400
C45 C46 1.382(3)
C45 H45 0.9400
C46 H46 0.9400

loop_
_geom_torsion_atom_site_label_1
_geom_torsion_atom_site_label_2
_geom_torsion_atom_site_label_3
_geom_torsion_atom_site_label_4
_geom_torsion
C11 N1 C1 C2 91.1(2)
C15 N1 C1 C2 -132.49(19)
N1 C1 C2 C3 46.3(2)
N1 C1 C2 B1 167.86(16)
B1 C4 C5 C41 -139(3)
C1 N1 C11 C16 58.4(2)
C15 N1 C11 C16 -75.6(2)
C1 N1 C11 C17 -62.1(2)
C15 N1 C11 C17 163.98(19)
C1 N1 C11 C12 -178.98(18)
C15 N1 C11 C12 47.1(3)
C16 C11 C12 C13 68.9(3)
C17 C11 C12 C13 -170.3(2)
N1 C11 C12 C13 -54.4(3)
C11 C12 C13 C14 61.0(3)
C12 C13 C14 C15 -58.9(3)
C13 C14 C15 C19 -72.2(3)
C13 C14 C15 C18 166.6(2)
C13 C14 C15 N1 51.1(3)
C1 N1 C15 C19 -57.1(2)
C11 N1 C15 C19 77.8(2)
C1 N1 C15 C14 179.22(18)
C11 N1 C15 C14 -45.8(2)
C1 N1 C15 C18 62.9(2)
C11 N1 C15 C18 -162.14(19)
C5 C4 B1 C21 134(2)
C5 C4 B1 C31 -109(2)
C5 C4 B1 C2 17(2)
C3 C2 B1 C4 65.8(2)
C1 C2 B1 C4 -57.0(2)
C3 C2 B1 C21 -54.8(2)
C1 C2 B1 C21 -177.56(16)
C3 C2 B1 C31 -174.16(18)
C1 C2 B1 C31 63.1(2)
C4 B1 C21 C22 -175.18(19)
C31 B1 C21 C22 66.8(2)
C2 B1 C21 C22 -58.6(2)
C4 B1 C21 C26 2.4(3)
C31 B1 C21 C26 -115.6(2)
C2 B1 C21 C26 119.0(2)
C26 C21 C22 F22 177.36(19)
B1 C21 C22 F22 -4.7(3)
C26 C21 C22 C23 -2.0(3)
B1 C21 C22 C23 175.9(2)
F22 C22 C23 F23 2.7(3)
C21 C22 C23 F23 -177.9(2)
F22 C22 C23 C24 -178.7(2)
C21 C22 C23 C24 0.7(4)
F23 C23 C24 F24 -0.1(4)
C22 C23 C24 F24 -178.7(2)
F23 C23 C24 C25 179.4(2)
C22 C23 C24 C25 0.8(4)
F24 C24 C25 F25 -1.5(4)
C23 C24 C25 F25 179.0(2)
F24 C24 C25 C26 178.7(2)
C23 C24 C25 C26 -0.7(4)
F25 C25 C26 F26 -0.8(3)
C24 C25 C26 F26 179.0(2)
F25 C25 C26 C21 179.5(2)
C24 C25 C26 C21 -0.8(4)
C22 C21 C26 F26 -177.70(19)
B1 C21 C26 F26 4.5(3)
C22 C21 C26 C25 2.0(3)
B1 C21 C26 C25 -175.7(2)
C4 B1 C31 C36 131.3(2)
C21 B1 C31 C36 -107.8(2)
C2 B1 C31 C36 12.4(3)
C4 B1 C31 C32 -48.8(2)
C21 B1 C31 C32 72.1(2)
C2 B1 C31 C32 -167.73(19)
C36 C31 C32 F32 176.64(19)
B1 C31 C32 F32 -3.3(3)
C36 C31 C32 C33 -2.9(3)
B1 C31 C32 C33 177.2(2)
F32 C32 C33 F33 1.9(3)
C31 C32 C33 F33 -178.6(2)
F32 C32 C33 C34 -177.6(2)
C31 C32 C33 C34 1.9(4)
F33 C33 C34 F34 0.5(4)
C32 C33 C34 F34 -179.9(2)
F33 C33 C34 C35 -179.7(2)
C32 C33 C34 C35 -0.1(4)
F34 C34 C35 F35 -1.0(4)
C33 C34 C35 F35 179.2(2)
F34 C34 C35 C36 179.5(2)
C33 C34 C35 C36 -0.3(4)
F35 C35 C36 F36 -0.6(3)
C34 C35 C36 F36 178.9(2)
F35 C35 C36 C31 179.5(2)
C34 C35 C36 C31 -0.9(4)
C32 C31 C36 F36 -177.45(19)
B1 C31 C36 F36 2.5(3)
C32 C31 C36 C35 2.4(3)
B1 C31 C36 C35 -177.7(2)
C4 C5 C41 C42 173(3)
C4 C5 C41 C46 -5(3)
C46 C41 C42 C43 0.3(4)
C5 C41 C42 C43 -178.0(2)
C41 C42 C43 C44 -0.9(4)
C42 C43 C44 C45 0.6(4)
C43 C44 C45 C46 0.4(4)
C44 C45 C46 C41 -1.0(4)
C42 C41 C46 C45 0.6(3)
C5 C41 C46 C45 179.0(2)

loop_
_platon_squeeze_void_nr
_platon_squeeze_void_average_x
_platon_squeeze_void_average_y
_platon_squeeze_void_average_z
_platon_squeeze_void_volume
_platon_squeeze_void_count_electrons
_platon_squeeze_void_content
1 0.500 1.000 0.000 262 90 ' '
